data_7705325
loop_
_publ_author_name
'Lippi, Martina'
'Caputo, Josefina'
'Meneghetti, Fiorella'
'Castellano, Carlo'
'Mart\'i-Rujas, Javier'
'Cametti, Massimo'

_publ_section_title
;
 Tuneable solvent adsorption and exchange by 1D bispidine-based Mn(II)
 coordination polymers <i>via</i> ligand design.
;
_journal_issue 38
_journal_name_full 'Dalton transactions (Cambridge, England : 2003)'
_journal_page_first 13420
_journal_page_last 13429
_journal_paper_doi 10.1039/d0dt02734k
_journal_volume 49
_journal_year 2020
_chemical_formula_sum 'C74 H76 Cl8 Mn N10 O16'
_chemical_formula_weight 1699.98
_space_group_crystal_system triclinic
_space_group_IT_number 2
_space_group_name_Hall '-P 1'
_space_group_name_H-M_alt 'P -1'
_atom_sites_solution_hydrogens geom
_audit_creation_method SHELXL-2017/1
_audit_update_record
;
2020-07-15 deposited with the CCDC.	2020-08-31 downloaded from the CCDC.
;
_cell_angle_alpha 102.7850(10)
_cell_angle_beta 111.7700(10)
_cell_angle_gamma 102.8200(10)
_cell_formula_units_Z 1
_cell_length_a 12.51240(10)
_cell_length_b 13.03390(10)
_cell_length_c 13.95310(10)
_cell_measurement_reflns_used 34383
_cell_measurement_temperature 100(2)
_cell_measurement_theta_max 33.530825185
_cell_measurement_theta_min 1.93864113246
_cell_volume 1941.32(4)
_computing_structure_refinement 'SHELXL-2017/1 (Sheldrick, 2017)'
_diffrn_ambient_temperature 100(2)
_diffrn_measured_fraction_theta_full 0.854
_diffrn_measured_fraction_theta_max 0.711
_diffrn_measurement_device_type 'CCD Pilatus 6M-Dectris'
_diffrn_radiation_type Synchrotron
_diffrn_radiation_wavelength 0.82656
_diffrn_reflns_av_R_equivalents 0.0992
_diffrn_reflns_av_unetI/netI 0.0587
_diffrn_reflns_Laue_measured_fraction_full 0.854
_diffrn_reflns_Laue_measured_fraction_max 0.711
_diffrn_reflns_limit_h_max 15
_diffrn_reflns_limit_h_min -15
_diffrn_reflns_limit_k_max 15
_diffrn_reflns_limit_k_min -15
_diffrn_reflns_limit_l_max 18
_diffrn_reflns_limit_l_min -18
_diffrn_reflns_number 50661
_diffrn_reflns_point_group_measured_fraction_full 0.854
_diffrn_reflns_point_group_measured_fraction_max 0.711
_diffrn_reflns_theta_full 29.731
_diffrn_reflns_theta_max 33.747
_diffrn_reflns_theta_min 1.978
_diffrn_source 'ALBA-Cells, Barcelona, Catalonia, Spain'
_exptl_absorpt_coefficient_mu 0.726
_exptl_absorpt_correction_T_max 0.8622
_exptl_absorpt_correction_T_min 0.8614
_exptl_absorpt_correction_type sphere
_exptl_absorpt_process_details empirical
_exptl_crystal_colour Colorless
_exptl_crystal_density_diffrn 1.454
_exptl_crystal_description Block
_exptl_crystal_F_000 879
_exptl_crystal_size_max 0.070
_exptl_crystal_size_mid 0.050
_exptl_crystal_size_min 0.050
_exptl_crystal_size_rad 0.060
_refine_diff_density_max 1.163
_refine_diff_density_min -0.862
_refine_diff_density_rms 0.170
_refine_ls_extinction_coef 0.201(8)
_refine_ls_extinction_expression Fc^*^=kFc[1+0.001xFc^2^\l^3^/sin(2\q)]^-1/4^
_refine_ls_extinction_method 'SHELXL-2017/1 (Sheldrick 2017)'
_refine_ls_goodness_of_fit_ref 1.078
_refine_ls_hydrogen_treatment constr
_refine_ls_matrix_type full
_refine_ls_number_parameters 494
_refine_ls_number_reflns 7028
_refine_ls_number_restraints 0
_refine_ls_restrained_S_all 1.078
_refine_ls_R_factor_all 0.0799
_refine_ls_R_factor_gt 0.0790
_refine_ls_shift/su_max 0.000
_refine_ls_shift/su_mean 0.000
_refine_ls_structure_factor_coef Fsqd
_refine_ls_weighting_details 'w=1/[\s^2^(Fo^2^)+(0.1271P)^2^+2.7351P] where P=(Fo^2^+2Fc^2^)/3'
_refine_ls_weighting_scheme calc
_refine_ls_wR_factor_gt 0.2092
_refine_ls_wR_factor_ref 0.2101
_reflns_Friedel_coverage 0.000
_reflns_number_gt 6767
_reflns_number_total 7028
_reflns_threshold_expression 'I > 2\s(I)'
_cod_data_source_file d0dt02734k2.cif
_cod_data_source_block L5NBTCM
_cod_depositor_comments 'Adding full bibliography for 7705323--7705327.cif.'
_cod_original_cell_volume 1941.32(3)
_cod_database_code 7705325
_shelx_shelxl_version_number 2017/1
_shelx_space_group_comment
;
The symmetry employed for this shelxl refinement is uniquely defined
by the following loop, which should always be used as a source of
symmetry information in preference to the above space-group names.
They are only intended as comments.
;
_shelx_estimated_absorpt_t_min 0.965
_shelx_estimated_absorpt_t_max 0.975

loop_
_space_group_symop_operation_xyz
'x, y, z'
'-x, -y, -z'

loop_
_atom_site_label
_atom_site_type_symbol
_atom_site_fract_x
_atom_site_fract_y
_atom_site_fract_z
_atom_site_U_iso_or_equiv
_atom_site_adp_type
_atom_site_occupancy
_atom_site_site_symmetry_order
_atom_site_calc_flag
_atom_site_refinement_flags_posn
_atom_site_refinement_flags_adp
_atom_site_refinement_flags_occupancy
_atom_site_disorder_assembly
_atom_site_disorder_group
C29A C 0.6445(3) 0.7937(3) 0.9424(3) 0.0374(8) Uani 1 1 d . . . . .
H01A H 0.611624 0.813577 0.992390 0.045 Uiso 1 1 calc R U . . .
C1A C 0.4686(3) 0.8165(3) 0.6154(2) 0.0232(6) Uani 1 1 d . . . . .
H7 H 0.555109 0.849041 0.652078 0.028 Uiso 1 1 calc R U . . .
C28A C 0.7255(3) 0.8786(3) 0.9311(3) 0.0396(8) Uani 1 1 d . . . . .
H01B H 0.745860 0.954470 0.972393 0.048 Uiso 1 1 calc R U . . .
C1S C 0.4923(4) 0.0740(3) 0.8253(3) 0.0382(8) Uani 1 1 d . . . . .
H1S H 0.521726 0.055763 0.768218 0.046 Uiso 1 1 calc R U . . .
C2A C 0.4151(3) 0.7167(2) 0.6248(2) 0.0219(6) Uani 1 1 d . . . . .
H2 H 0.464358 0.681076 0.665587 0.026 Uiso 1 1 calc R U . . .
C2S C 0.8519(4) 0.3759(4) 0.9296(4) 0.0459(9) Uani 1 1 d . . . . .
C3A C 0.2884(3) 0.6689(2) 0.5739(2) 0.0202(6) Uani 1 1 d . . . . .
C3S C 0.8873(4) 0.3547(4) 0.8476(4) 0.0539(11) Uani 1 1 d . . . . .
H3S H 0.841440 0.358348 0.777651 0.065 Uiso 1 1 calc R U . . .
C4A C 0.2208(3) 0.7252(3) 0.5161(3) 0.0248(6) Uani 1 1 d . . . . .
H9 H 0.134021 0.696472 0.481824 0.030 Uiso 1 1 calc R U . . .
C4S C 0.9949(5) 0.3273(4) 0.8717(4) 0.0569(12) Uani 1 1 d . . . . .
H4S H 1.021588 0.310403 0.816437 0.068 Uiso 1 1 calc R U . . .
C5A C 0.2822(3) 0.8239(3) 0.5092(3) 0.0268(6) Uani 1 1 d . . . . .
H18 H 0.235130 0.860975 0.468514 0.032 Uiso 1 1 calc R U . . .
C5S C 1.0624(4) 0.3246(4) 0.9751(4) 0.0518(11) Uani 1 1 d . . . . .
H5S H 1.136356 0.308618 0.991530 0.062 Uiso 1 1 calc R U . . .
C6A C 0.2227(2) 0.5594(2) 0.5795(2) 0.0197(6) Uani 1 1 d . . . . .
H4 H 0.137714 0.529726 0.519087 0.024 Uiso 1 1 calc R U . . .
C6S C 1.0216(4) 0.3451(5) 1.0526(4) 0.0544(11) Uani 1 1 d . . . . .
H6S H 1.065294 0.338703 1.121810 0.065 Uiso 1 1 calc R U . . .
C7A C 0.2768(3) 0.4544(3) 0.4519(3) 0.0280(7) Uani 1 1 d . . . . .
H3A H 0.316886 0.524412 0.445346 0.042 Uiso 1 1 calc R U . . .
H3B H 0.318301 0.400819 0.439968 0.042 Uiso 1 1 calc R U . . .
H3C H 0.191110 0.423602 0.397049 0.042 Uiso 1 1 calc R U . . .
C7S C 0.9184(4) 0.3751(4) 1.0338(4) 0.0505(10) Uani 1 1 d . . . . .
H7S H 0.893973 0.394403 1.090274 0.061 Uiso 1 1 calc R U . . .
C8A C 0.2223(3) 0.3706(2) 0.5707(2) 0.0219(6) Uani 1 1 d . . . . .
H11 H 0.137681 0.338343 0.509406 0.026 Uiso 1 1 calc R U . . .
C9A C 0.2876(3) 0.2875(2) 0.5560(2) 0.0219(6) Uani 1 1 d . . . . .
C10A C 0.2197(3) 0.1772(3) 0.4861(3) 0.0266(6) Uani 1 1 d . . . . .
H5 H 0.133378 0.154722 0.447073 0.032 Uiso 1 1 calc R U . . .
C25A C 0.6616(3) 0.6580(3) 0.8099(3) 0.0367(8) Uani 1 1 d . . . . .
H011 H 0.640063 0.582401 0.767103 0.044 Uiso 1 1 calc R U . . .
C11A C 0.2794(3) 0.1017(3) 0.4746(3) 0.0256(6) Uani 1 1 d . . . . .
H8 H 0.232156 0.027942 0.425007 0.031 Uiso 1 1 calc R U . . .
C24A C 0.6111(3) 0.6826(3) 0.8833(3) 0.0316(7) Uani 1 1 d . . . . .
C12A C 0.4655(3) 0.2329(3) 0.5964(2) 0.0236(6) Uani 1 1 d . . . . .
H15 H 0.551499 0.252622 0.635786 0.028 Uiso 1 1 calc R U . . .
C13A C 0.4136(3) 0.3150(2) 0.6109(2) 0.0233(6) Uani 1 1 d . . . . .
H6 H 0.463558 0.389203 0.657729 0.028 Uiso 1 1 calc R U . . .
C21A C 0.1298(3) 0.2712(3) 0.6696(3) 0.0331(7) Uani 1 1 d . . . . .
C14A C 0.2109(3) 0.3860(3) 0.6806(3) 0.0243(6) Uani 1 1 d . . . . .
C27A C 0.7749(3) 0.8517(3) 0.8607(3) 0.0361(8) Uani 1 1 d . . . . .
C15A C 0.2138(2) 0.5800(2) 0.6910(2) 0.0203(6) Uani 1 1 d . . . . .
C16A C 0.1434(3) 0.4685(3) 0.6895(2) 0.0231(6) Uani 1 1 d . . . . .
C17A C 0.3327(3) 0.4359(3) 0.7873(3) 0.0275(6) Uani 1 1 d . . . . .
H12A H 0.314947 0.443275 0.851538 0.033 Uiso 1 1 calc R U . . .
H12B H 0.380652 0.384815 0.787782 0.033 Uiso 1 1 calc R U . . .
C18A C 0.3375(3) 0.6241(3) 0.7952(2) 0.0237(6) Uani 1 1 d . . . . .
H16A H 0.388055 0.696311 0.798778 0.028 Uiso 1 1 calc R U . . .
H16B H 0.322442 0.637148 0.860971 0.028 Uiso 1 1 calc R U . . .
C23A C 0.5227(3) 0.5908(3) 0.8933(3) 0.0328(7) Uani 1 1 d . . . . .
H23A H 0.557189 0.530327 0.902855 0.039 Uiso 1 1 calc R U . . .
H23B H 0.510694 0.620586 0.958845 0.039 Uiso 1 1 calc R U . . .
C19A C 0.1370(3) 0.6568(2) 0.6922(3) 0.0240(6) Uani 1 1 d . . . . .
C26A C 0.7415(3) 0.7403(4) 0.7983(3) 0.0405(9) Uani 1 1 d . . . . .
H20 H 0.773899 0.721152 0.747779 0.049 Uiso 1 1 calc R U . . .
C20A C 0.1152(4) 0.8150(4) 0.7906(4) 0.0552(13) Uani 1 1 d . . . . .
H30A H 0.155738 0.872948 0.863007 0.083 Uiso 1 1 calc R U . . .
H30B H 0.110887 0.849819 0.734480 0.083 Uiso 1 1 calc R U . . .
H30C H 0.032404 0.773187 0.776632 0.083 Uiso 1 1 calc R U . . .
C22A C 0.1024(6) 0.1291(5) 0.7444(6) 0.0739(17) Uani 1 1 d . . . . .
H31A H 0.141406 0.111893 0.811136 0.111 Uiso 1 1 calc R U . . .
H31B H 0.019960 0.128127 0.732836 0.111 Uiso 1 1 calc R U . . .
H31C H 0.097416 0.073107 0.681563 0.111 Uiso 1 1 calc R U . . .
C30A C 0.8906(4) 1.0423(4) 0.9039(4) 0.0493(10) Uani 1 1 d . . . . .
H34A H 0.949580 1.087261 0.885989 0.074 Uiso 1 1 calc R U . . .
H34B H 0.817456 1.064245 0.883729 0.074 Uiso 1 1 calc R U . . .
H34C H 0.927376 1.054512 0.982708 0.074 Uiso 1 1 calc R U . . .
N1S N 0.7434(3) 0.4096(3) 0.9120(4) 0.0545(10) Uani 1 1 d . . . . .
N1 N 0.4043(2) 0.8699(2) 0.5568(2) 0.0239(5) Uani 1 1 d . . . . .
N3 N 0.4039(2) 0.5450(2) 0.7953(2) 0.0260(6) Uani 1 1 d . . . . .
N4 N 0.2828(2) 0.4763(2) 0.5626(2) 0.0208(5) Uani 1 1 d . . . . .
N2 N 0.4010(2) 0.1266(2) 0.5296(2) 0.0225(5) Uani 1 1 d . . . . .
O1 O 0.1750(3) 0.2403(3) 0.7557(3) 0.0476(7) Uani 1 1 d . . . . .
O1S O 0.6842(4) 0.4097(4) 0.8180(4) 0.0769(12) Uani 1 1 d . . . . .
O2 O 0.0366(2) 0.2157(2) 0.5888(2) 0.0378(6) Uani 1 1 d . . . . .
O2S O 0.7141(4) 0.4337(4) 0.9853(4) 0.0712(11) Uani 1 1 d . . . . .
O3 O 0.0503(2) 0.4491(2) 0.7006(2) 0.0301(5) Uani 1 1 d . . . . .
O4 O 0.0434(2) 0.6425(2) 0.6161(2) 0.0303(5) Uani 1 1 d . . . . .
O5 O 0.1845(2) 0.7389(2) 0.7873(2) 0.0387(6) Uani 1 1 d . . . . .
O7 O 0.8578(3) 0.9267(3) 0.8446(2) 0.0460(7) Uani 1 1 d . . . . .
Mn Mn 0.500000 1.000000 0.500000 0.0189(2) Uani 1 2 d S . P . .
Cl1 Cl 0.33415(6) 0.90735(6) 0.31234(6) 0.0250(2) Uani 1 1 d . . . . .
Cl1S Cl 0.39520(14) 0.15078(13) 0.78913(10) 0.0627(4) Uani 1 1 d . . . . .
Cl2S Cl 0.41543(10) -0.05085(8) 0.83491(8) 0.0471(3) Uani 1 1 d . . . . .
Cl3S Cl 0.61945(10) 0.15402(9) 0.95297(9) 0.0530(3) Uani 1 1 d . . . . .

loop_
_atom_site_aniso_label
_atom_site_aniso_U_11
_atom_site_aniso_U_22
_atom_site_aniso_U_33
_atom_site_aniso_U_23
_atom_site_aniso_U_13
_atom_site_aniso_U_12
C29A 0.0306(16) 0.046(2) 0.0309(16) 0.0054(15) 0.0127(13) 0.0129(15)
C1A 0.0198(12) 0.0237(14) 0.0240(13) 0.0082(12) 0.0089(10) 0.0049(11)
C28A 0.0345(17) 0.0346(19) 0.0381(18) 0.0050(16) 0.0094(14) 0.0092(15)
C1S 0.0448(19) 0.0370(19) 0.0370(17) 0.0108(15) 0.0251(16) 0.0106(15)
C2A 0.0217(13) 0.0205(13) 0.0240(13) 0.0093(11) 0.0094(10) 0.0076(11)
C2S 0.0381(19) 0.035(2) 0.062(2) 0.0190(19) 0.0181(18) 0.0114(16)
C3A 0.0208(13) 0.0167(13) 0.0222(12) 0.0058(11) 0.0095(10) 0.0056(10)
C3S 0.056(3) 0.045(2) 0.049(2) 0.010(2) 0.017(2) 0.014(2)
C4A 0.0194(13) 0.0239(14) 0.0327(15) 0.0132(13) 0.0102(11) 0.0086(11)
C4S 0.068(3) 0.050(3) 0.064(3) 0.021(2) 0.040(2) 0.020(2)
C5A 0.0214(14) 0.0255(15) 0.0361(16) 0.0158(13) 0.0113(12) 0.0099(12)
C5S 0.039(2) 0.040(2) 0.073(3) 0.017(2) 0.023(2) 0.0126(17)
C6A 0.0210(12) 0.0152(12) 0.0247(13) 0.0087(11) 0.0100(10) 0.0076(10)
C6S 0.053(2) 0.064(3) 0.061(3) 0.036(2) 0.024(2) 0.031(2)
C7A 0.0375(16) 0.0240(15) 0.0288(15) 0.0096(13) 0.0188(13) 0.0140(13)
C7S 0.049(2) 0.053(3) 0.055(2) 0.019(2) 0.027(2) 0.018(2)
C8A 0.0214(13) 0.0162(13) 0.0283(14) 0.0077(12) 0.0107(11) 0.0071(10)
C9A 0.0230(13) 0.0164(13) 0.0284(13) 0.0097(12) 0.0111(11) 0.0088(11)
C10A 0.0215(13) 0.0181(14) 0.0340(15) 0.0057(13) 0.0076(11) 0.0069(11)
C25A 0.0309(16) 0.0396(19) 0.0329(16) 0.0038(15) 0.0114(13) 0.0125(14)
C11A 0.0233(14) 0.0170(13) 0.0323(15) 0.0064(12) 0.0089(12) 0.0071(11)
C24A 0.0214(14) 0.0411(19) 0.0262(14) 0.0090(14) 0.0050(11) 0.0113(13)
C12A 0.0201(13) 0.0211(14) 0.0285(14) 0.0064(12) 0.0103(11) 0.0074(11)
C13A 0.0207(13) 0.0174(13) 0.0291(14) 0.0062(12) 0.0099(11) 0.0051(11)
C21A 0.0370(17) 0.0262(16) 0.053(2) 0.0223(16) 0.0293(16) 0.0169(14)
C14A 0.0250(14) 0.0222(14) 0.0336(15) 0.0155(13) 0.0157(12) 0.0113(12)
C27A 0.0235(15) 0.045(2) 0.0304(16) 0.0119(15) 0.0047(12) 0.0072(14)
C15A 0.0190(12) 0.0184(13) 0.0258(13) 0.0087(11) 0.0106(10) 0.0078(10)
C16A 0.0240(13) 0.0218(14) 0.0277(13) 0.0111(12) 0.0128(11) 0.0102(11)
C17A 0.0297(15) 0.0305(16) 0.0291(14) 0.0146(13) 0.0143(12) 0.0156(13)
C18A 0.0215(13) 0.0251(14) 0.0239(13) 0.0075(12) 0.0094(11) 0.0089(11)
C23A 0.0269(15) 0.0411(19) 0.0280(15) 0.0126(14) 0.0072(12) 0.0150(14)
C19A 0.0229(13) 0.0193(13) 0.0315(14) 0.0067(12) 0.0149(12) 0.0067(11)
C26A 0.0317(17) 0.051(2) 0.0318(17) 0.0061(16) 0.0128(14) 0.0120(16)
C20A 0.047(2) 0.041(2) 0.061(3) -0.007(2) 0.0123(19) 0.0286(18)
C22A 0.070(3) 0.058(3) 0.088(4) 0.046(3) 0.028(3) 0.004(3)
C30A 0.040(2) 0.045(2) 0.051(2) 0.021(2) 0.0092(17) 0.0072(17)
N1S 0.0428(19) 0.041(2) 0.083(3) 0.029(2) 0.026(2) 0.0155(16)
N1 0.0220(12) 0.0211(12) 0.0282(12) 0.0098(10) 0.0107(10) 0.0057(10)
N3 0.0222(12) 0.0288(14) 0.0265(12) 0.0108(11) 0.0080(10) 0.0111(10)
N4 0.0248(11) 0.0151(11) 0.0270(12) 0.0086(10) 0.0140(9) 0.0089(9)
N2 0.0220(11) 0.0186(12) 0.0263(12) 0.0079(10) 0.0093(10) 0.0075(9)
O1 0.0471(15) 0.0421(16) 0.0598(17) 0.0345(15) 0.0223(13) 0.0113(13)
O1S 0.066(2) 0.058(2) 0.071(2) 0.008(2) -0.0027(19) 0.0268(19)
O2 0.0339(13) 0.0246(12) 0.0531(15) 0.0146(12) 0.0190(12) 0.0054(10)
O2S 0.067(2) 0.074(3) 0.099(3) 0.037(2) 0.053(2) 0.037(2)
O3 0.0259(11) 0.0284(12) 0.0415(12) 0.0132(10) 0.0196(10) 0.0091(9)
O4 0.0232(10) 0.0286(12) 0.0374(12) 0.0086(10) 0.0104(9) 0.0130(9)
O5 0.0339(12) 0.0326(13) 0.0392(13) -0.0030(11) 0.0100(10) 0.0182(10)
O7 0.0367(13) 0.0514(17) 0.0400(14) 0.0143(13) 0.0127(11) 0.0053(12)
Mn 0.0192(3) 0.0153(3) 0.0218(3) 0.0068(2) 0.0085(2) 0.0056(2)
Cl1 0.0226(4) 0.0239(4) 0.0234(4) 0.0058(3) 0.0068(3) 0.0063(3)
Cl1S 0.0926(9) 0.0761(9) 0.0557(6) 0.0419(6) 0.0439(6) 0.0546(8)
Cl2S 0.0584(6) 0.0329(5) 0.0482(5) 0.0116(4) 0.0272(5) 0.0076(4)
Cl3S 0.0527(6) 0.0482(6) 0.0411(5) 0.0004(4) 0.0208(4) 0.0005(5)

loop_
_atom_type_symbol
_atom_type_description
_atom_type_scat_dispersion_real
_atom_type_scat_dispersion_imag
_atom_type_scat_source
C C 0.0033 0.0016 'International Tables Vol C Tables 4.2.6.8 and 6.1.1.4'
H H 0.0000 0.0000 'International Tables Vol C Tables 4.2.6.8 and 6.1.1.4'
N N 0.0061 0.0033 'International Tables Vol C Tables 4.2.6.8 and 6.1.1.4'
O O 0.0106 0.0060 'International Tables Vol C Tables 4.2.6.8 and 6.1.1.4'
Mn Mn 0.3368 0.7283 'International Tables Vol C Tables 4.2.6.8 and 6.1.1.4'
Cl Cl 0.1484 0.1585 'International Tables Vol C Tables 4.2.6.8 and 6.1.1.4'

loop_
_geom_angle_atom_site_label_1
_geom_angle_atom_site_label_2
_geom_angle_atom_site_label_3
_geom_angle
_geom_angle_site_symmetry_1
_geom_angle_site_symmetry_3
_geom_angle_publ_flag
C24A C29A C28A 122.1(3) . . ?
C24A C29A H01A 118.9 . . ?
C28A C29A H01A 118.9 . . ?
N1 C1A C2A 123.3(3) . . ?
N1 C1A H7 118.3 . . ?
C2A C1A H7 118.3 . . ?
C27A C28A C29A 119.8(4) . . ?
C27A C28A H01B 120.1 . . ?
C29A C28A H01B 120.1 . . ?
Cl1S C1S Cl2S 110.7(2) . . ?
Cl1S C1S Cl3S 109.7(2) . . ?
Cl2S C1S Cl3S 109.2(2) . . ?
Cl1S C1S H1S 109.1 . . ?
Cl2S C1S H1S 109.1 . . ?
Cl3S C1S H1S 109.1 . . ?
C1A C2A C3A 119.3(3) . . ?
C1A C2A H2 120.3 . . ?
C3A C2A H2 120.3 . . ?
C3S C2S C7S 123.2(4) . . ?
C3S C2S N1S 120.0(4) . . ?
C7S C2S N1S 116.6(4) . . ?
C4A C3A C2A 117.9(3) . . ?
C4A C3A C6A 119.5(2) . . ?
C2A C3A C6A 122.6(3) . . ?
C2S C3S C4S 117.0(5) . . ?
C2S C3S H3S 121.5 . . ?
C4S C3S H3S 121.5 . . ?
C5A C4A C3A 118.9(3) . . ?
C5A C4A H9 120.6 . . ?
C3A C4A H9 120.6 . . ?
C5S C4S C3S 120.8(4) . . ?
C5S C4S H4S 119.6 . . ?
C3S C4S H4S 119.6 . . ?
N1 C5A C4A 123.7(3) . . ?
N1 C5A H18 118.1 . . ?
C4A C5A H18 118.1 . . ?
C6S C5S C4S 119.3(4) . . ?
C6S C5S H5S 120.3 . . ?
C4S C5S H5S 120.3 . . ?
N4 C6A C3A 111.0(2) . . ?
N4 C6A C15A 112.1(2) . . ?
C3A C6A C15A 109.9(2) . . ?
N4 C6A H4 107.9 . . ?
C3A C6A H4 107.9 . . ?
C15A C6A H4 107.9 . . ?
C5S C6S C7S 121.9(5) . . ?
C5S C6S H6S 119.0 . . ?
C7S C6S H6S 119.0 . . ?
N4 C7A H3A 109.5 . . ?
N4 C7A H3B 109.5 . . ?
H3A C7A H3B 109.5 . . ?
N4 C7A H3C 109.5 . . ?
H3A C7A H3C 109.5 . . ?
H3B C7A H3C 109.5 . . ?
C6S C7S C2S 117.6(4) . . ?
C6S C7S H7S 121.2 . . ?
C2S C7S H7S 121.2 . . ?
N4 C8A C9A 110.8(2) . . ?
N4 C8A C14A 112.9(2) . . ?
C9A C8A C14A 110.1(2) . . ?
N4 C8A H11 107.6 . . ?
C9A C8A H11 107.6 . . ?
C14A C8A H11 107.6 . . ?
C13A C9A C10A 117.4(3) . . ?
C13A C9A C8A 122.9(3) . . ?
C10A C9A C8A 119.7(3) . . ?
C11A C10A C9A 119.4(3) . . ?
C11A C10A H5 120.3 . . ?
C9A C10A H5 120.3 . . ?
C26A C25A C24A 121.9(3) . . ?
C26A C25A H011 119.1 . . ?
C24A C25A H011 119.1 . . ?
N2 C11A C10A 123.6(3) . . ?
N2 C11A H8 118.2 . . ?
C10A C11A H8 118.2 . . ?
C29A C24A C25A 116.6(3) . . ?
C29A C24A C23A 122.7(3) . . ?
C25A C24A C23A 120.7(3) . . ?
N2 C12A C13A 123.7(3) . . ?
N2 C12A H15 118.1 . . ?
C13A C12A H15 118.1 . . ?
C12A C13A C9A 119.2(3) . . ?
C12A C13A H6 120.4 . . ?
C9A C13A H6 120.4 . . ?
O2 C21A O1 124.1(3) . . ?
O2 C21A C14A 122.5(3) . . ?
O1 C21A C14A 113.4(3) . . ?
C16A C14A C21A 108.2(2) . . ?
C16A C14A C17A 105.3(2) . . ?
C21A C14A C17A 112.8(3) . . ?
C16A C14A C8A 107.5(2) . . ?
C21A C14A C8A 106.5(2) . . ?
C17A C14A C8A 116.2(2) . . ?
C28A C27A O7 125.4(4) . . ?
C28A C27A C26A 119.5(4) . . ?
O7 C27A C26A 115.1(3) . . ?
C16A C15A C19A 107.9(2) . . ?
C16A C15A C18A 106.3(2) . . ?
C19A C15A C18A 112.9(2) . . ?
C16A C15A C6A 107.1(2) . . ?
C19A C15A C6A 106.8(2) . . ?
C18A C15A C6A 115.5(2) . . ?
O3 C16A C15A 125.2(3) . . ?
O3 C16A C14A 124.2(3) . . ?
C15A C16A C14A 110.5(2) . . ?
N3 C17A C14A 110.7(3) . . ?
N3 C17A H12A 109.5 . . ?
C14A C17A H12A 109.5 . . ?
N3 C17A H12B 109.5 . . ?
C14A C17A H12B 109.5 . . ?
H12A C17A H12B 108.1 . . ?
N3 C18A C15A 111.4(2) . . ?
N3 C18A H16A 109.3 . . ?
C15A C18A H16A 109.3 . . ?
N3 C18A H16B 109.3 . . ?
C15A C18A H16B 109.3 . . ?
H16A C18A H16B 108.0 . . ?
N3 C23A C24A 111.1(3) . . ?
N3 C23A H23A 109.4 . . ?
C24A C23A H23A 109.4 . . ?
N3 C23A H23B 109.4 . . ?
C24A C23A H23B 109.4 . . ?
H23A C23A H23B 108.0 . . ?
O4 C19A O5 124.0(3) . . ?
O4 C19A C15A 123.2(3) . . ?
O5 C19A C15A 112.8(3) . . ?
C25A C26A C27A 120.0(3) . . ?
C25A C26A H20 120.0 . . ?
C27A C26A H20 120.0 . . ?
O5 C20A H30A 109.5 . . ?
O5 C20A H30B 109.5 . . ?
H30A C20A H30B 109.5 . . ?
O5 C20A H30C 109.5 . . ?
H30A C20A H30C 109.5 . . ?
H30B C20A H30C 109.5 . . ?
O1 C22A H31A 109.5 . . ?
O1 C22A H31B 109.5 . . ?
H31A C22A H31B 109.5 . . ?
O1 C22A H31C 109.5 . . ?
H31A C22A H31C 109.5 . . ?
H31B C22A H31C 109.5 . . ?
O7 C30A H34A 109.5 . . ?
O7 C30A H34B 109.5 . . ?
H34A C30A H34B 109.5 . . ?
O7 C30A H34C 109.5 . . ?
H34A C30A H34C 109.5 . . ?
H34B C30A H34C 109.5 . . ?
O2S N1S O1S 123.1(4) . . ?
O2S N1S C2S 120.9(4) . . ?
O1S N1S C2S 116.0(4) . . ?
C5A N1 C1A 116.8(3) . . ?
C5A N1 Mn 121.0(2) . . ?
C1A N1 Mn 119.63(19) . . ?
C17A N3 C18A 111.9(2) . . ?
C17A N3 C23A 111.3(3) . . ?
C18A N3 C23A 110.1(3) . . ?
C8A N4 C6A 111.7(2) . . ?
C8A N4 C7A 108.6(2) . . ?
C6A N4 C7A 108.3(2) . . ?
C11A N2 C12A 116.5(3) . . ?
C11A N2 Mn 122.62(19) . 1_545 ?
C12A N2 Mn 120.56(19) . 1_545 ?
C21A O1 C22A 114.1(4) . . ?
C19A O5 C20A 114.2(3) . . ?
C27A O7 C30A 116.8(3) . . ?
N1 Mn N1 180.00(10) . 2_676 ?
N1 Mn N2 83.59(9) . 2_666 ?
N1 Mn N2 96.41(9) 2_676 2_666 ?
N1 Mn N2 96.41(9) . 1_565 ?
N1 Mn N2 83.59(9) 2_676 1_565 ?
N2 Mn N2 180.0 2_666 1_565 ?
N1 Mn Cl1 90.32(7) . 2_676 ?
N1 Mn Cl1 89.68(7) 2_676 2_676 ?
N2 Mn Cl1 88.95(6) 2_666 2_676 ?
N2 Mn Cl1 91.05(6) 1_565 2_676 ?
N1 Mn Cl1 89.68(7) . . ?
N1 Mn Cl1 90.32(7) 2_676 . ?
N2 Mn Cl1 91.05(6) 2_666 . ?
N2 Mn Cl1 88.95(6) 1_565 . ?
Cl1 Mn Cl1 180.0 2_676 . ?

loop_
_geom_bond_atom_site_label_1
_geom_bond_atom_site_label_2
_geom_bond_distance
_geom_bond_site_symmetry_2
_geom_bond_publ_flag
C29A C24A 1.378(5) . ?
C29A C28A 1.405(6) . ?
C29A H01A 0.9500 . ?
C1A N1 1.347(4) . ?
C1A C2A 1.383(4) . ?
C1A H7 0.9500 . ?
C28A C27A 1.365(5) . ?
C28A H01B 0.9500 . ?
C1S Cl1S 1.744(5) . ?
C1S Cl2S 1.757(4) . ?
C1S Cl3S 1.769(4) . ?
C1S H1S 1.0000 . ?
C2A C3A 1.392(4) . ?
C2A H2 0.9500 . ?
C2S C3S 1.368(7) . ?
C2S C7S 1.386(7) . ?
C2S N1S 1.469(6) . ?
C3A C4A 1.391(5) . ?
C3A C6A 1.516(4) . ?
C3S C4S 1.408(7) . ?
C3S H3S 0.9500 . ?
C4A C5A 1.388(4) . ?
C4A H9 0.9500 . ?
C4S C5S 1.389(8) . ?
C4S H4S 0.9500 . ?
C5A N1 1.341(4) . ?
C5A H18 0.9500 . ?
C5S C6S 1.358(7) . ?
C5S H5S 0.9500 . ?
C6A N4 1.474(4) . ?
C6A C15A 1.569(4) . ?
C6A H4 1.0000 . ?
C6S C7S 1.380(7) . ?
C6S H6S 0.9500 . ?
C7A N4 1.477(4) . ?
C7A H3A 0.9800 . ?
C7A H3B 0.9800 . ?
C7A H3C 0.9800 . ?
C7S H7S 0.9500 . ?
C8A N4 1.467(4) . ?
C8A C9A 1.517(4) . ?
C8A C14A 1.566(4) . ?
C8A H11 1.0000 . ?
C9A C13A 1.391(4) . ?
C9A C10A 1.401(4) . ?
C10A C11A 1.377(4) . ?
C10A H5 0.9500 . ?
C25A C26A 1.378(6) . ?
C25A C24A 1.406(5) . ?
C25A H011 0.9500 . ?
C11A N2 1.346(4) . ?
C11A H8 0.9500 . ?
C24A C23A 1.509(5) . ?
C12A N2 1.346(4) . ?
C12A C13A 1.385(4) . ?
C12A H15 0.9500 . ?
C13A H6 0.9500 . ?
C21A O2 1.202(5) . ?
C21A O1 1.316(5) . ?
C21A C14A 1.550(4) . ?
C14A C16A 1.519(4) . ?
C14A C17A 1.552(4) . ?
C27A O7 1.380(5) . ?
C27A C26A 1.394(6) . ?
C15A C16A 1.515(4) . ?
C15A C19A 1.536(4) . ?
C15A C18A 1.551(4) . ?
C16A O3 1.210(4) . ?
C17A N3 1.457(4) . ?
C17A H12A 0.9900 . ?
C17A H12B 0.9900 . ?
C18A N3 1.460(4) . ?
C18A H16A 0.9900 . ?
C18A H16B 0.9900 . ?
C23A N3 1.474(4) . ?
C23A H23A 0.9900 . ?
C23A H23B 0.9900 . ?
C19A O4 1.194(4) . ?
C19A O5 1.328(4) . ?
C26A H20 0.9500 . ?
C20A O5 1.459(4) . ?
C20A H30A 0.9800 . ?
C20A H30B 0.9800 . ?
C20A H30C 0.9800 . ?
C22A O1 1.470(6) . ?
C22A H31A 0.9800 . ?
C22A H31B 0.9800 . ?
C22A H31C 0.9800 . ?
C30A O7 1.429(6) . ?
C30A H34A 0.9800 . ?
C30A H34B 0.9800 . ?
C30A H34C 0.9800 . ?
N1S O2S 1.211(6) . ?
N1S O1S 1.244(6) . ?
N1 Mn 2.309(3) . ?
N2 Mn 2.327(3) 1_545 ?
Mn Cl1 2.4655(7) 2_676 ?
Mn Cl1 2.4655(7) . ?
